data_4132275
loop_
_publ_author_name
'Romanov-Michailidis, Fedor'
'Ravetz, Benjamin D.'
'Paley, Daniel W.'
'Rovis, Tomislav'

_publ_section_title
;
 Ir(III)-Catalyzed Carbocarbation of Alkynes through Undirected Double C-H
 Bond Activation of Anisoles.
;
_journal_issue 16
_journal_name_full 'Journal of the American Chemical Society'
_journal_page_first 5370
_journal_page_last 5374
_journal_paper_doi 10.1021/jacs.8b02716
_journal_volume 140
_journal_year 2018
_chemical_formula_moiety 'C20 H29 Ir O2 S'
_chemical_formula_sum 'C20 H29 Ir O2 S'
_chemical_formula_weight 525.69
_space_group_crystal_system triclinic
_space_group_IT_number 2
_space_group_name_Hall '-P 1'
_space_group_name_H-M_alt 'P -1'
_atom_sites_solution_hydrogens geom
_atom_sites_solution_primary dual
_audit_creation_date 2016-10-14
_audit_creation_method
;
Olex2 1.2
(compiled 2016.08.31 svn.r3340 for OlexSys, GUI svn.r5227)
;
_audit_update_record
;
2017-08-22 deposited with the CCDC.
2017-11-03 downloaded from the CCDC.
;
_cell_angle_alpha 80.224(2)
_cell_angle_beta 89.855(2)
_cell_angle_gamma 87.327(2)
_cell_formula_units_Z 4
_cell_length_a 8.2520(2)
_cell_length_b 9.1752(2)
_cell_length_c 26.1498(5)
_cell_measurement_reflns_used 17616
_cell_measurement_temperature 100.01(10)
_cell_measurement_theta_max 72.6310
_cell_measurement_theta_min 4.8890
_cell_volume 1949.00(7)
_computing_cell_refinement 'CrysAlisPro 1.171.38.43 (Rigaku OD, 2015)'
_computing_data_collection 'CrysAlisPro 1.171.38.43 (Rigaku OD, 2015)'
_computing_data_reduction 'CrysAlisPro 1.171.38.43 (Rigaku OD, 2015)'
_computing_molecular_graphics 'Olex2 (Dolomanov et al., 2009)'
_computing_publication_material 'Olex2 (Dolomanov et al., 2009)'
_computing_structure_refinement 'ShelXL (Sheldrick, 2015)'
_computing_structure_solution 'ShelXT (Sheldrick, 2015)'
_diffrn_ambient_environment N~2~
_diffrn_ambient_temperature 100.01(10)
_diffrn_detector 'CCD plate'
_diffrn_detector_area_resol_mean 8.0549
_diffrn_detector_type EosS2
_diffrn_measured_fraction_theta_full 0.999
_diffrn_measured_fraction_theta_max 0.994
_diffrn_measurement_details
;
List of Runs (angles in degrees, time in seconds):

  # Type    Start    End  Width  t~exp~   \w     \q     \k     \f   Frames
#--------------------------------------------------------------------------
  1  \w    -53.00  30.00   1.00    1.00    --  -36.45  57.00 -90.00   83
  2  \w    -63.00  16.00   1.00    1.00    --  -36.45  77.00  60.00   79
  3  \w    -26.00   7.00   1.00    1.00    --  -36.45  37.00 150.00   33
  4  \w    -52.00 -26.00   1.00    1.00    --  -36.45  57.00 150.00   26
  5  \w   -103.00 -52.00   1.00    1.00    --  -36.45 -57.00   0.00   51
  6  \w   -103.00 -47.00   1.00    1.00    --  -36.45 -77.00 -30.00   56
  7  \w   -100.00 -70.00   1.00    1.00    --  -36.45 -57.00-150.00   30
  8  \w     47.00  73.00   1.00    1.00    --   36.45 -99.00 120.00   26
  9  \w     18.00  75.00   1.00    1.00    --   36.45 -99.00 -30.00   57
 10  \w     48.00  74.00   1.00    1.00    --   36.45 -99.00-120.00   26
 11  \w     84.00 110.00   1.00    4.00    --  111.00-111.00   0.00   26
 12  \w     89.00 115.00   1.00    4.00    --  111.00-111.00  30.00   26
 13  \w     94.00 129.00   1.00    4.00    --  111.00 -77.00  60.00   35
 14  \w     92.00 118.00   1.00    4.00    --  111.00 -61.00  30.00   26
 15  \w     87.00 113.00   1.00    4.00    --  111.00 -77.00   0.00   26
 16  \w     89.00 115.00   1.00    4.00    --  111.00 -65.00 -28.38   26
 17  \w     90.00 116.00   1.00    4.00    --  111.00-111.00 -60.00   26
 18  \w     94.00 128.00   1.00    4.00    --  111.00 -61.00-120.00   34
 19  \w     89.00 124.00   1.00    4.00    --  111.00 -61.00-150.00   35
 20  \w     70.00 116.00   1.00    4.00    --  111.00-111.00-120.00   46
 21  \w     71.00  98.00   1.00    4.00    --  111.00 -94.00 -90.00   27
 22  \w     72.00 100.00   1.00    4.00    --  111.00 -77.00 -90.00   28
 23  \w     58.00  84.00   1.00    4.00    --  111.00 -94.00-150.00   26
 24  \w     50.00  76.00   1.00    4.00    --  111.00 -61.00-150.00   26
 25  \w     48.00  76.00   1.00    4.00    --  111.00 -61.00-120.00   28
 26  \w     48.00  74.00   1.00    4.00    --  111.00 -61.00 -90.00   26
 27  \w     41.00 132.00   1.00    4.00    --  111.00 -30.00 -30.00   91
 28  \w     91.00 152.00   1.00    4.00    --  111.00  15.00   0.00   61
 29  \w    128.00 154.00   1.00    4.00    --  111.00  61.00 -30.00   26
 30  \w    133.00 176.00   1.00    4.00    --  111.00  77.00 -90.00   43
 31  \w    153.00 178.00   1.00    4.00    --  111.00  30.00-150.00   25
 32  \w    136.00 173.00   1.00    4.00    --  111.00  45.00-120.00   37
 33  \w    130.00 162.00   1.00    4.00    --  111.00  61.00-180.00   32
 34  \w    121.00 146.00   1.00    4.00    --  111.00 111.00-150.00   25
 35  \w    106.00 136.00   1.00    4.00    --  111.00  61.00 -90.00   30
 36  \w     99.00 128.00   1.00    4.00    --  111.00  77.00 -90.00   29
 37  \w     93.00 125.00   1.00    4.00    --  111.00  61.00 -30.00   32
 38  \w    103.00 178.00   1.00    4.00    --  111.00  30.00  30.00   75
 39  \w    123.00 169.00   1.00    4.00    --  111.00  15.00 120.00   46
 40  \w     98.00 146.00   1.00    4.00    --  111.00  30.00 150.00   48
 41  \w     95.00 147.00   1.00    4.00    --  111.00  45.00 150.00   52
 42  \w     93.00 119.00   1.00    4.00    --  111.00  15.00 120.00   26
 43  \w     65.00 136.00   1.00    4.00    --  111.00 -25.00 135.98   71
 44  \w     79.00 104.00   1.00    4.00    --  111.00 -84.00 174.39   25
 45  \w     88.00 115.00   1.00    4.00    --  111.00-111.00 150.00   27
 46  \w     69.00 112.00   1.00    4.00    --  111.00-100.00 134.32   43
 47  \w     53.00  81.00   1.00    4.00    --  111.00-111.00  30.00   28
 48  \w     48.00  75.00   1.00    4.00    --  111.00 -94.00  60.00   27
 49  \w     50.00 106.00   1.00    4.00    --  111.00-111.00 120.00   56
 50  \w     46.00  72.00   1.00    4.00    --  111.00 -61.00   0.00   26
 51  \w     51.00  82.00   1.00    4.00    --  111.00 -61.00  30.00   31
 52  \w     51.00  77.00   1.00    4.00    --  111.00 -61.00  90.00   26
 53  \w     44.00 107.00   1.00    4.00    --  111.00 -45.00 120.00   63
 54  \w     41.00  67.00   1.00    4.00    --  111.00-111.00   0.00   26
 55  \w     44.00  86.00   1.00    4.00    --  111.00 -94.00   0.00   42
 56  \w     43.00  69.00   1.00    4.00    --  111.00 -94.00 -90.00   26
 57  \w     44.00 100.00   1.00    4.00    --  111.00 -94.00-120.00   56
 58  \w     50.00  75.00   1.00    4.00    --  111.00-111.00-180.00   25
 59  \w     48.00 114.00   1.00    4.00    --  111.00-111.00-150.00   66
 60  \w     42.00 109.00   1.00    4.00    --  111.00 -94.00  30.00   67
 61  \w     45.00  93.00   1.00    4.00    --  111.00 -94.00 150.00   48
 62  \w     43.00  76.00   1.00    4.00    --  111.00 -94.00 120.00   33
 63  \w     96.00 149.00   1.00    4.00    --  111.00  45.00   0.00   53
 64  \w     91.00 143.00   1.00    4.00    --  111.00  30.00-150.00   52
 65  \w     75.00 101.00   1.00    4.00    --  111.00  15.00-180.00   26
 66  \w    125.00 150.00   1.00    4.00    --  111.00 178.00   0.00   25
 67  \w     76.00 102.00   1.00    4.00    --  111.00 178.00   0.00   26
 68  \w     64.00 104.00   1.00    4.00    --  111.00 178.00 120.00   40
 69  \w   -109.00 -38.00   1.00    1.00    --  -36.45-178.00  60.00   71
;
_diffrn_measurement_device 'four-circle diffractometer'
_diffrn_measurement_device_type 'SuperNova, Dual, Cu at zero, EosS2'
_diffrn_measurement_method '\w scans'
_diffrn_orient_matrix_type 'CrysAlisPro convention (1999,Acta A55,543-557)'
_diffrn_orient_matrix_UB_11 0.1367122000
_diffrn_orient_matrix_UB_12 0.0789068000
_diffrn_orient_matrix_UB_13 0.0226623000
_diffrn_orient_matrix_UB_21 -0.0481577000
_diffrn_orient_matrix_UB_22 0.1443046000
_diffrn_orient_matrix_UB_23 -0.0372154000
_diffrn_orient_matrix_UB_31 -0.1179854000
_diffrn_orient_matrix_UB_32 0.0452011000
_diffrn_orient_matrix_UB_33 0.0409305000
_diffrn_radiation_monochromator mirror
_diffrn_radiation_probe x-ray
_diffrn_radiation_type CuK\a
_diffrn_radiation_wavelength 1.54184
_diffrn_reflns_av_R_equivalents 0.0303
_diffrn_reflns_av_unetI/netI 0.0327
_diffrn_reflns_Laue_measured_fraction_full 0.999
_diffrn_reflns_Laue_measured_fraction_max 0.994
_diffrn_reflns_limit_h_max 9
_diffrn_reflns_limit_h_min -10
_diffrn_reflns_limit_k_max 11
_diffrn_reflns_limit_k_min -11
_diffrn_reflns_limit_l_max 32
_diffrn_reflns_limit_l_min -31
_diffrn_reflns_number 26842
_diffrn_reflns_point_group_measured_fraction_full 0.999
_diffrn_reflns_point_group_measured_fraction_max 0.994
_diffrn_reflns_theta_full 67.684
_diffrn_reflns_theta_max 72.904
_diffrn_reflns_theta_min 3.430
_diffrn_source 'micro-focus sealed X-ray tube'
_diffrn_source_type 'SuperNova (Cu) X-ray Source'
_exptl_absorpt_coefficient_mu 14.324
_exptl_absorpt_correction_T_max 0.717
_exptl_absorpt_correction_T_min 0.227
_exptl_absorpt_correction_type analytical
_exptl_absorpt_process_details
;
CrysAlisPro 1.171.38.43 (Rigaku Oxford Diffraction, 2015)
Analytical numeric absorption correction using a multifaceted crystal
			model based on expressions derived by R.C. Clark & J.S. Reid.
(Clark, R. C. & Reid, J. S. (1995). Acta Cryst. A51, 887-897)
Empirical absorption correction using spherical harmonics,
 implemented in SCALE3 ABSPACK scaling algorithm.
;
_exptl_crystal_colour yellow
_exptl_crystal_colour_primary yellow
_exptl_crystal_density_diffrn 1.792
_exptl_crystal_description plate
_exptl_crystal_F_000 1032
_exptl_crystal_size_max 0.168
_exptl_crystal_size_mid 0.104
_exptl_crystal_size_min 0.025
_refine_diff_density_max 2.283
_refine_diff_density_min -1.451
_refine_diff_density_rms 0.124
_refine_ls_extinction_method none
_refine_ls_goodness_of_fit_ref 1.107
_refine_ls_hydrogen_treatment constr
_refine_ls_matrix_type full
_refine_ls_number_parameters 449
_refine_ls_number_reflns 7729
_refine_ls_number_restraints 0
_refine_ls_restrained_S_all 1.107
_refine_ls_R_factor_all 0.0305
_refine_ls_R_factor_gt 0.0293
_refine_ls_shift/su_max 0.001
_refine_ls_shift/su_mean 0.000
_refine_ls_structure_factor_coef Fsqd
_refine_ls_weighting_details 'w=1/[\s^2^(Fo^2^)+(0.0250P)^2^+5.6096P] where P=(Fo^2^+2Fc^2^)/3'
_refine_ls_weighting_scheme calc
_refine_ls_wR_factor_gt 0.0695
_refine_ls_wR_factor_ref 0.0703
_reflns_Friedel_coverage 0.000
_reflns_number_gt 7450
_reflns_number_total 7729
_reflns_threshold_expression 'I > 2\s(I)'
_cod_data_source_file ja8b02716_si_002.cif
_cod_data_source_block DMSO
_cod_database_code 4132275
_chemical_oxdiff_formula 'Ir S O2 C20 H29'
_shelx_space_group_comment
;
The symmetry employed for this shelxl refinement is uniquely defined
by the following loop, which should always be used as a source of
symmetry information in preference to the above space-group names.
They are only intended as comments.
;
_reflns_odcompleteness_completeness 97.63
_reflns_odcompleteness_iscentric 1
_reflns_odcompleteness_theta 73.83
_olex2_refinement_description
;
1. Fixed Uiso
 At 1.2 times of:
  All C(H) groups, All C(H,H) groups
 At 1.5 times of:
  All C(H,H,H) groups
2.a Secondary CH2 refined with riding coordinates:
 C1(H1A,H1B), C1(H1A,H1B)
2.b Aromatic/amide H refined with riding coordinates:
 C4(H4), C5(H5), C8(H8), C4(H4), C5(H5), C8(H8)
2.c Idealised Me refined as rotating group:
 C7(H7A,H7B,H7C), C12(H12A,H12B,H12C), C13(H13A,H13B,H13C), C26(H26A,H26B,
 H26C), C27(H27A,H27B,H27C), C28(H28A,H28B,H28C), C29(H29A,H29B,H29C), C30(H30A,
 H30B,H30C), C7(H7A,H7B,H7C), C12(H12A,H12B,H12C), C13(H13A,H13B,H13C),
 C26(H26A,H26B,H26C), C27(H27A,H27B,H27C), C28(H28A,H28B,H28C), C29(H29A,H29B,
 H29C), C30(H30A,H30B,H30C)
;
_shelx_shelxl_version_number 2014/7
_olex2_submission_special_instructions 'No special instructions were received'
_oxdiff_exptl_absorpt_empirical_details
;
Empirical correction (ABSPACK) includes:
- Absorption correction using spherical harmonics
- Frame scaling
;
_oxdiff_exptl_absorpt_empirical_full_max 1.660
_oxdiff_exptl_absorpt_empirical_full_min 0.686

loop_
_space_group_symop_operation_xyz
'x, y, z'
'-x, -y, -z'

loop_
_atom_site_label
_atom_site_type_symbol
_atom_site_fract_x
_atom_site_fract_y
_atom_site_fract_z
_atom_site_U_iso_or_equiv
_atom_site_adp_type
_atom_site_occupancy
_atom_site_site_symmetry_order
_atom_site_calc_flag
_atom_site_refinement_flags_posn
Ir1_1 Ir 0.28363(2) 0.46668(2) 0.38079(2) 0.02234(6) Uani 1 1 d .
C1_1 C 0.4596(6) 0.5565(5) 0.4228(2) 0.0339(10) Uani 1 1 d .
H1A_1 H 0.5017 0.4803 0.4505 0.041 Uiso 1 1 calc R
H1B_1 H 0.5489 0.5875 0.3999 0.041 Uiso 1 1 calc R
O2_1 O 0.3959(4) 0.6829(4) 0.44518(16) 0.0419(8) Uani 1 1 d .
C3_1 C 0.2504(6) 0.7393(5) 0.42458(18) 0.0305(9) Uani 1 1 d .
C4_1 C 0.1861(6) 0.8727(5) 0.4363(2) 0.0357(10) Uani 1 1 d .
H4_1 H 0.2417 0.9223 0.4586 0.043 Uiso 1 1 calc R
C5_1 C 0.0393(6) 0.9310(5) 0.41482(19) 0.0329(10) Uani 1 1 d .
H5_1 H -0.0037 1.0195 0.4231 0.040 Uiso 1 1 calc R
C6_1 C -0.0452(5) 0.8599(5) 0.38105(17) 0.0289(9) Uani 1 1 d .
C7_1 C -0.2081(6) 0.9206(6) 0.3593(2) 0.0374(10) Uani 1 1 d .
H7A_1 H -0.2923 0.8762 0.3812 0.056 Uiso 1 1 calc GR
H7B_1 H -0.2205 0.8984 0.3250 0.056 Uiso 1 1 calc GR
H7C_1 H -0.2154 1.0260 0.3579 0.056 Uiso 1 1 calc GR
C8_1 C 0.0219(5) 0.7252(5) 0.37020(17) 0.0258(8) Uani 1 1 d .
H8_1 H -0.0337 0.6767 0.3477 0.031 Uiso 1 1 calc R
C9_1 C 0.1675(5) 0.6611(5) 0.39161(16) 0.0258(8) Uani 1 1 d .
S10_1 S 0.37242(14) 0.58217(12) 0.30593(4) 0.0321(2) Uani 1 1 d .
O11_1 O 0.2762(6) 0.5702(5) 0.25941(14) 0.0500(10) Uani 1 1 d .
C12_1 C 0.5769(8) 0.5201(7) 0.2941(3) 0.0613(19) Uani 1 1 d .
H12A_1 H 0.5802 0.4161 0.2929 0.092 Uiso 1 1 calc GR
H12B_1 H 0.6465 0.5381 0.3215 0.092 Uiso 1 1 calc GR
H12C_1 H 0.6133 0.5731 0.2616 0.092 Uiso 1 1 calc GR
C13_1 C 0.4072(6) 0.7734(5) 0.3038(2) 0.0388(11) Uani 1 1 d .
H13A_1 H 0.4625 0.8108 0.2723 0.058 Uiso 1 1 calc GR
H13B_1 H 0.4727 0.7849 0.3330 0.058 Uiso 1 1 calc GR
H13C_1 H 0.3052 0.8275 0.3049 0.058 Uiso 1 1 calc GR
C21_1 C 0.3453(5) 0.2292(5) 0.41321(18) 0.0286(9) Uani 1 1 d .
C22_1 C 0.2191(5) 0.2853(5) 0.44349(17) 0.0272(8) Uani 1 1 d .
C23_1 C 0.0772(5) 0.3234(5) 0.41143(18) 0.0285(9) Uani 1 1 d .
C24_1 C 0.1186(6) 0.2967(5) 0.36061(18) 0.0335(10) Uani 1 1 d .
C25_1 C 0.2822(6) 0.2357(5) 0.36275(19) 0.0347(10) Uani 1 1 d .
C26_1 C 0.5067(6) 0.1661(6) 0.4342(2) 0.0428(12) Uani 1 1 d .
H26A_1 H 0.4986 0.0629 0.4480 0.064 Uiso 1 1 calc GR
H26B_1 H 0.5398 0.2174 0.4612 0.064 Uiso 1 1 calc GR
H26C_1 H 0.5853 0.1775 0.4069 0.064 Uiso 1 1 calc GR
C27_1 C 0.2267(7) 0.2847(7) 0.5008(2) 0.0459(13) Uani 1 1 d .
H27A_1 H 0.2143 0.1859 0.5191 0.069 Uiso 1 1 calc GR
H27B_1 H 0.1412 0.3490 0.5105 0.069 Uiso 1 1 calc GR
H27C_1 H 0.3296 0.3188 0.5096 0.069 Uiso 1 1 calc GR
C28_1 C -0.0839(6) 0.3758(6) 0.4287(3) 0.0474(13) Uani 1 1 d .
H28A_1 H -0.1352 0.4439 0.4008 0.071 Uiso 1 1 calc GR
H28B_1 H -0.0700 0.4247 0.4579 0.071 Uiso 1 1 calc GR
H28C_1 H -0.1507 0.2928 0.4384 0.071 Uiso 1 1 calc GR
C29_1 C 0.0099(8) 0.3097(7) 0.3144(2) 0.0546(16) Uani 1 1 d .
H29A_1 H -0.0210 0.2129 0.3101 0.082 Uiso 1 1 calc GR
H29B_1 H 0.0661 0.3547 0.2840 0.082 Uiso 1 1 calc GR
H29C_1 H -0.0854 0.3697 0.3194 0.082 Uiso 1 1 calc GR
C30_1 C 0.3676(9) 0.1760(7) 0.3189(2) 0.0580(17) Uani 1 1 d .
H30A_1 H 0.4827 0.1719 0.3246 0.087 Uiso 1 1 calc GR
H30B_1 H 0.3416 0.2398 0.2867 0.087 Uiso 1 1 calc GR
H30C_1 H 0.3327 0.0783 0.3176 0.087 Uiso 1 1 calc GR
Ir1_2 Ir 0.76613(2) 0.97856(2) 0.12197(2) 0.02132(6) Uani 1 1 d .
C1_2 C 0.9495(5) 0.9034(5) 0.07588(18) 0.0308(9) Uani 1 1 d .
H1A_2 H 0.9893 0.9873 0.0523 0.037 Uiso 1 1 calc R
H1B_2 H 1.0391 0.8592 0.0980 0.037 Uiso 1 1 calc R
O2_2 O 0.8944(4) 0.7951(4) 0.04579(15) 0.0398(8) Uani 1 1 d .
C3_2 C 0.7541(5) 0.7330(5) 0.06414(18) 0.0280(9) Uani 1 1 d .
C4_2 C 0.7034(6) 0.6089(5) 0.04601(19) 0.0335(10) Uani 1 1 d .
H4_2 H 0.7622 0.5703 0.0206 0.040 Uiso 1 1 calc R
C5_2 C 0.5640(6) 0.5433(5) 0.06626(18) 0.0311(9) Uani 1 1 d .
H5_2 H 0.5314 0.4586 0.0548 0.037 Uiso 1 1 calc R
C6_2 C 0.4719(5) 0.6014(5) 0.10333(17) 0.0280(8) Uani 1 1 d .
C7_2 C 0.3173(6) 0.5326(6) 0.1237(2) 0.0358(10) Uani 1 1 d .
H7A_2 H 0.2264 0.5857 0.1052 0.054 Uiso 1 1 calc GR
H7B_2 H 0.3074 0.5373 0.1600 0.054 Uiso 1 1 calc GR
H7C_2 H 0.3196 0.4311 0.1189 0.054 Uiso 1 1 calc GR
C8_2 C 0.5266(5) 0.7286(5) 0.12023(16) 0.0245(8) Uani 1 1 d .
H8_2 H 0.4670 0.7681 0.1453 0.029 Uiso 1 1 calc R
C9_2 C 0.6652(5) 0.7970(5) 0.10104(16) 0.0245(8) Uani 1 1 d .
S10_2 S 0.85792(13) 0.83010(13) 0.19213(4) 0.0308(2) Uani 1 1 d .
O11_2 O 0.7557(5) 0.8204(5) 0.23895(13) 0.0431(8) Uani 1 1 d .
C12_2 C 1.0529(7) 0.8791(7) 0.2112(3) 0.0560(16) Uani 1 1 d .
H12A_2 H 1.0448 0.9762 0.2203 0.084 Uiso 1 1 calc GR
H12B_2 H 1.1274 0.8784 0.1830 0.084 Uiso 1 1 calc GR
H12C_2 H 1.0914 0.8089 0.2406 0.084 Uiso 1 1 calc GR
C13_2 C 0.9089(6) 0.6434(6) 0.1841(2) 0.0389(11) Uani 1 1 d .
H13A_2 H 0.9576 0.5901 0.2155 0.058 Uiso 1 1 calc GR
H13B_2 H 0.9840 0.6437 0.1560 0.058 Uiso 1 1 calc GR
H13C_2 H 0.8123 0.5965 0.1765 0.058 Uiso 1 1 calc GR
C21_2 C 0.8129(5) 1.2201(5) 0.10567(17) 0.0261(8) Uani 1 1 d .
C22_2 C 0.7042(5) 1.1848(4) 0.06710(15) 0.0221(8) Uani 1 1 d .
C23_2 C 0.5582(5) 1.1376(4) 0.09278(16) 0.0219(8) Uani 1 1 d .
C24_2 C 0.5754(6) 1.1387(5) 0.14633(17) 0.0280(9) Uani 1 1 d .
C25_2 C 0.7340(6) 1.1914(5) 0.15456(18) 0.0328(10) Uani 1 1 d .
C26_2 C 0.9743(6) 1.2887(6) 0.0945(2) 0.0435(12) Uani 1 1 d .
H26A_2 H 1.0210 1.2572 0.0643 0.065 Uiso 1 1 calc GR
H26B_2 H 1.0457 1.2580 0.1236 0.065 Uiso 1 1 calc GR
H26C_2 H 0.9591 1.3946 0.0884 0.065 Uiso 1 1 calc GR
C27_2 C 0.7323(6) 1.2116(5) 0.00984(17) 0.0315(9) Uani 1 1 d .
H27A_2 H 0.7089 1.3142 -0.0039 0.047 Uiso 1 1 calc GR
H27B_2 H 0.6626 1.1517 -0.0064 0.047 Uiso 1 1 calc GR
H27C_2 H 0.8434 1.1859 0.0030 0.047 Uiso 1 1 calc GR
C28_2 C 0.4083(5) 1.1000(5) 0.0665(2) 0.0331(10) Uani 1 1 d .
H28A_2 H 0.3581 1.0195 0.0881 0.050 Uiso 1 1 calc GR
H28B_2 H 0.4368 1.0715 0.0338 0.050 Uiso 1 1 calc GR
H28C_2 H 0.3339 1.1848 0.0607 0.050 Uiso 1 1 calc GR
C29_2 C 0.4475(7) 1.1064(6) 0.1874(2) 0.0448(13) Uani 1 1 d .
H29A_2 H 0.3898 1.1969 0.1915 0.067 Uiso 1 1 calc GR
H29B_2 H 0.4983 1.0625 0.2197 0.067 Uiso 1 1 calc GR
H29C_2 H 0.3731 1.0392 0.1772 0.067 Uiso 1 1 calc GR
C30_2 C 0.7953(9) 1.2222(7) 0.2052(2) 0.0534(16) Uani 1 1 d .
H30A_2 H 0.9093 1.2385 0.2027 0.080 Uiso 1 1 calc GR
H30B_2 H 0.7773 1.1391 0.2320 0.080 Uiso 1 1 calc GR
H30C_2 H 0.7387 1.3088 0.2136 0.080 Uiso 1 1 calc GR

loop_
_atom_site_aniso_label
_atom_site_aniso_U_11
_atom_site_aniso_U_22
_atom_site_aniso_U_33
_atom_site_aniso_U_23
_atom_site_aniso_U_13
_atom_site_aniso_U_12
Ir1_1 0.02217(9) 0.02179(9) 0.02328(9) -0.00433(6) -0.00027(6) -0.00148(6)
C1_1 0.030(2) 0.031(2) 0.043(3) -0.010(2) -0.0117(19) -0.0061(18)
O2_1 0.0390(19) 0.0352(18) 0.056(2) -0.0201(17) -0.0172(16) -0.0026(15)
C3_1 0.033(2) 0.026(2) 0.034(2) -0.0069(18) -0.0019(18) -0.0073(17)
C4_1 0.042(3) 0.028(2) 0.040(3) -0.0130(19) -0.002(2) -0.0088(19)
C5_1 0.036(2) 0.024(2) 0.041(3) -0.0115(18) 0.0097(19) -0.0057(17)
C6_1 0.029(2) 0.027(2) 0.030(2) -0.0043(17) 0.0066(17) -0.0009(17)
C7_1 0.036(2) 0.036(2) 0.039(3) -0.007(2) 0.003(2) 0.008(2)
C8_1 0.026(2) 0.0221(19) 0.030(2) -0.0077(16) 0.0026(16) -0.0002(15)
C9_1 0.028(2) 0.0228(19) 0.026(2) -0.0025(16) 0.0040(16) -0.0067(16)
S10_1 0.0343(5) 0.0282(5) 0.0315(5) 0.0010(4) 0.0081(4) 0.0014(4)
O11_1 0.077(3) 0.044(2) 0.0279(18) -0.0013(15) 0.0046(17) -0.0073(19)
C12_1 0.047(3) 0.051(3) 0.077(4) 0.010(3) 0.036(3) 0.008(3)
C13_1 0.037(3) 0.029(2) 0.046(3) 0.006(2) 0.005(2) -0.0061(19)
C21_1 0.029(2) 0.0212(19) 0.035(2) -0.0018(17) 0.0070(17) -0.0022(16)
C22_1 0.025(2) 0.029(2) 0.028(2) -0.0044(17) 0.0021(16) -0.0076(16)
C23_1 0.024(2) 0.024(2) 0.038(2) -0.0056(17) 0.0008(17) -0.0071(16)
C24_1 0.044(3) 0.028(2) 0.028(2) -0.0042(17) -0.0095(19) -0.0096(19)
C25_1 0.043(3) 0.028(2) 0.035(2) -0.0117(19) 0.009(2) -0.0026(19)
C26_1 0.032(2) 0.037(3) 0.054(3) 0.007(2) 0.001(2) 0.001(2)
C27_1 0.052(3) 0.059(3) 0.028(2) -0.006(2) 0.004(2) -0.021(3)
C28_1 0.023(2) 0.037(3) 0.080(4) -0.005(3) 0.006(2) -0.0021(19)
C29_1 0.067(4) 0.051(3) 0.046(3) -0.003(3) -0.030(3) -0.021(3)
C30_1 0.088(5) 0.046(3) 0.046(3) -0.023(3) 0.026(3) -0.009(3)
Ir1_2 0.01908(9) 0.02399(9) 0.02134(9) -0.00419(6) 0.00198(6) -0.00446(6)
C1_2 0.023(2) 0.032(2) 0.037(2) -0.0051(18) 0.0089(17) -0.0012(17)
O2_2 0.0327(17) 0.0407(19) 0.051(2) -0.0217(16) 0.0208(15) -0.0069(14)
C3_2 0.025(2) 0.028(2) 0.031(2) -0.0073(17) 0.0046(16) 0.0004(16)
C4_2 0.036(2) 0.029(2) 0.037(2) -0.0108(19) 0.0064(19) 0.0028(18)
C5_2 0.038(2) 0.023(2) 0.034(2) -0.0094(17) -0.0040(18) 0.0020(17)
C6_2 0.029(2) 0.026(2) 0.029(2) -0.0029(17) -0.0018(16) -0.0043(16)
C7_2 0.036(2) 0.035(2) 0.039(3) -0.010(2) 0.0019(19) -0.0124(19)
C8_2 0.0238(19) 0.027(2) 0.0236(19) -0.0072(16) 0.0018(15) -0.0021(16)
C9_2 0.0235(19) 0.0230(19) 0.027(2) -0.0049(16) 0.0002(15) -0.0022(15)
S10_2 0.0281(5) 0.0347(5) 0.0278(5) 0.0022(4) -0.0045(4) -0.0081(4)
O11_2 0.054(2) 0.049(2) 0.0243(16) 0.0009(15) 0.0017(15) -0.0101(17)
C12_2 0.040(3) 0.052(3) 0.068(4) 0.015(3) -0.027(3) -0.012(3)
C13_2 0.035(2) 0.034(2) 0.043(3) 0.003(2) -0.003(2) 0.0003(19)
C21_2 0.0224(19) 0.027(2) 0.029(2) -0.0042(16) -0.0050(16) -0.0068(16)
C22_2 0.0220(19) 0.0234(18) 0.0219(19) -0.0062(15) 0.0029(15) -0.0019(15)
C23_2 0.0198(18) 0.0186(17) 0.029(2) -0.0098(15) 0.0050(15) -0.0005(14)
C24_2 0.034(2) 0.025(2) 0.026(2) -0.0085(16) 0.0072(17) -0.0041(17)
C25_2 0.047(3) 0.029(2) 0.024(2) -0.0091(17) -0.0042(18) -0.0078(19)
C26_2 0.028(2) 0.036(3) 0.064(3) 0.004(2) -0.006(2) -0.014(2)
C27_2 0.036(2) 0.034(2) 0.023(2) -0.0045(17) 0.0081(17) 0.0015(18)
C28_2 0.021(2) 0.032(2) 0.048(3) -0.010(2) -0.0052(18) -0.0032(17)
C29_2 0.059(3) 0.038(3) 0.038(3) -0.008(2) 0.026(2) 0.002(2)
C30_2 0.087(5) 0.042(3) 0.035(3) -0.014(2) -0.020(3) -0.011(3)

loop_
_atom_type_symbol
_atom_type_description
_atom_type_scat_dispersion_real
_atom_type_scat_dispersion_imag
_atom_type_scat_source
C C 0.0181 0.0091 'International Tables Vol C Tables 4.2.6.8 and 6.1.1.4'
H H 0.0000 0.0000 'International Tables Vol C Tables 4.2.6.8 and 6.1.1.4'
O O 0.0492 0.0322 'International Tables Vol C Tables 4.2.6.8 and 6.1.1.4'
S S 0.3331 0.5567 'International Tables Vol C Tables 4.2.6.8 and 6.1.1.4'
Ir Ir -4.7710 6.5667 'International Tables Vol C Tables 4.2.6.8 and 6.1.1.4'

loop_
_exptl_crystal_face_index_h
_exptl_crystal_face_index_k
_exptl_crystal_face_index_l
_exptl_crystal_face_perp_dist
0 2 1 0.0102
0 -2 -1 0.0148
-4 -1 -12 0.0691
4 1 11 0.0817
-4 2 12 0.0210
3 -2 -13 0.0533

loop_
_geom_angle_atom_site_label_1
_geom_angle_atom_site_label_2
_geom_angle_atom_site_label_3
_geom_angle
C9_1 Ir1_1 C1_1 78.70(18)
C9_1 Ir1_1 S10_1 88.59(12)
C1_1 Ir1_1 S10_1 92.42(15)
C9_1 Ir1_1 C22_1 110.03(16)
C1_1 Ir1_1 C22_1 96.82(18)
S10_1 Ir1_1 C22_1 160.49(12)
C9_1 Ir1_1 C21_1 147.14(16)
C1_1 Ir1_1 C21_1 96.56(18)
S10_1 Ir1_1 C21_1 124.23(12)
C22_1 Ir1_1 C21_1 37.66(16)
C9_1 Ir1_1 C24_1 114.45(18)
C1_1 Ir1_1 C24_1 157.71(19)
S10_1 Ir1_1 C24_1 105.34(13)
C22_1 Ir1_1 C24_1 62.31(16)
C21_1 Ir1_1 C24_1 62.40(18)
C9_1 Ir1_1 C25_1 151.68(18)
C1_1 Ir1_1 C25_1 127.66(19)
S10_1 Ir1_1 C25_1 99.13(13)
C22_1 Ir1_1 C25_1 61.72(17)
C21_1 Ir1_1 C25_1 36.67(18)
C24_1 Ir1_1 C25_1 37.23(19)
C9_1 Ir1_1 C23_1 94.86(16)
C1_1 Ir1_1 C23_1 128.57(19)
S10_1 Ir1_1 C23_1 138.78(12)
C22_1 Ir1_1 C23_1 37.43(16)
C21_1 Ir1_1 C23_1 62.54(16)
C24_1 Ir1_1 C23_1 36.97(17)
C25_1 Ir1_1 C23_1 61.63(17)
O2_1 C1_1 Ir1_1 112.8(3)
O2_1 C1_1 H1A_1 109.0
Ir1_1 C1_1 H1A_1 109.0
O2_1 C1_1 H1B_1 109.0
Ir1_1 C1_1 H1B_1 109.0
H1A_1 C1_1 H1B_1 107.8
C3_1 O2_1 C1_1 113.2(3)
O2_1 C3_1 C4_1 119.7(4)
O2_1 C3_1 C9_1 119.1(4)
C4_1 C3_1 C9_1 121.2(4)
C5_1 C4_1 C3_1 119.6(4)
C5_1 C4_1 H4_1 120.2
C3_1 C4_1 H4_1 120.2
C4_1 C5_1 C6_1 121.3(4)
C4_1 C5_1 H5_1 119.4
C6_1 C5_1 H5_1 119.4
C5_1 C6_1 C8_1 117.8(4)
C5_1 C6_1 C7_1 121.1(4)
C8_1 C6_1 C7_1 120.9(4)
C6_1 C7_1 H7A_1 109.5
C6_1 C7_1 H7B_1 109.5
H7A_1 C7_1 H7B_1 109.5
C6_1 C7_1 H7C_1 109.5
H7A_1 C7_1 H7C_1 109.5
H7B_1 C7_1 H7C_1 109.5
C9_1 C8_1 C6_1 122.9(4)
C9_1 C8_1 H8_1 118.5
C6_1 C8_1 H8_1 118.5
C8_1 C9_1 C3_1 117.0(4)
C8_1 C9_1 Ir1_1 128.7(3)
C3_1 C9_1 Ir1_1 114.3(3)
O11_1 S10_1 C13_1 107.3(2)
O11_1 S10_1 C12_1 106.8(3)
C13_1 S10_1 C12_1 98.1(3)
O11_1 S10_1 Ir1_1 116.65(17)
C13_1 S10_1 Ir1_1 114.98(18)
C12_1 S10_1 Ir1_1 111.1(2)
S10_1 C12_1 H12A_1 109.5
S10_1 C12_1 H12B_1 109.5
H12A_1 C12_1 H12B_1 109.5
S10_1 C12_1 H12C_1 109.5
H12A_1 C12_1 H12C_1 109.5
H12B_1 C12_1 H12C_1 109.5
S10_1 C13_1 H13A_1 109.5
S10_1 C13_1 H13B_1 109.5
H13A_1 C13_1 H13B_1 109.5
S10_1 C13_1 H13C_1 109.5
H13A_1 C13_1 H13C_1 109.5
H13B_1 C13_1 H13C_1 109.5
C25_1 C21_1 C22_1 107.0(4)
C25_1 C21_1 C26_1 128.2(4)
C22_1 C21_1 C26_1 124.6(4)
C25_1 C21_1 Ir1_1 72.2(3)
C22_1 C21_1 Ir1_1 70.3(2)
C26_1 C21_1 Ir1_1 126.2(3)
C21_1 C22_1 C23_1 108.8(4)
C21_1 C22_1 C27_1 125.4(5)
C23_1 C22_1 C27_1 125.4(4)
C21_1 C22_1 Ir1_1 72.1(2)
C23_1 C22_1 Ir1_1 73.2(3)
C27_1 C22_1 Ir1_1 127.1(3)
C24_1 C23_1 C22_1 107.2(4)
C24_1 C23_1 C28_1 126.7(5)
C22_1 C23_1 C28_1 126.1(5)
C24_1 C23_1 Ir1_1 70.9(3)
C22_1 C23_1 Ir1_1 69.4(2)
C28_1 C23_1 Ir1_1 126.4(3)
C23_1 C24_1 C25_1 107.5(4)
C23_1 C24_1 C29_1 127.8(5)
C25_1 C24_1 C29_1 124.2(5)
C23_1 C24_1 Ir1_1 72.1(2)
C25_1 C24_1 Ir1_1 71.5(3)
C29_1 C24_1 Ir1_1 127.6(4)
C21_1 C25_1 C24_1 109.4(4)
C21_1 C25_1 C30_1 125.5(5)
C24_1 C25_1 C30_1 124.9(5)
C21_1 C25_1 Ir1_1 71.1(3)
C24_1 C25_1 Ir1_1 71.3(3)
C30_1 C25_1 Ir1_1 127.7(4)
C21_1 C26_1 H26A_1 109.5
C21_1 C26_1 H26B_1 109.5
H26A_1 C26_1 H26B_1 109.5
C21_1 C26_1 H26C_1 109.5
H26A_1 C26_1 H26C_1 109.5
H26B_1 C26_1 H26C_1 109.5
C22_1 C27_1 H27A_1 109.5
C22_1 C27_1 H27B_1 109.5
H27A_1 C27_1 H27B_1 109.5
C22_1 C27_1 H27C_1 109.5
H27A_1 C27_1 H27C_1 109.5
H27B_1 C27_1 H27C_1 109.5
C23_1 C28_1 H28A_1 109.5
C23_1 C28_1 H28B_1 109.5
H28A_1 C28_1 H28B_1 109.5
C23_1 C28_1 H28C_1 109.5
H28A_1 C28_1 H28C_1 109.5
H28B_1 C28_1 H28C_1 109.5
C24_1 C29_1 H29A_1 109.5
C24_1 C29_1 H29B_1 109.5
H29A_1 C29_1 H29B_1 109.5
C24_1 C29_1 H29C_1 109.5
H29A_1 C29_1 H29C_1 109.5
H29B_1 C29_1 H29C_1 109.5
C25_1 C30_1 H30A_1 109.5
C25_1 C30_1 H30B_1 109.5
H30A_1 C30_1 H30B_1 109.5
C25_1 C30_1 H30C_1 109.5
H30A_1 C30_1 H30C_1 109.5
H30B_1 C30_1 H30C_1 109.5
C9_2 Ir1_2 C1_2 78.41(17)
C9_2 Ir1_2 S10_2 87.07(12)
C1_2 Ir1_2 S10_2 92.20(14)
C9_2 Ir1_2 C22_2 112.57(16)
C1_2 Ir1_2 C22_2 95.24(16)
S10_2 Ir1_2 C22_2 160.03(11)
C9_2 Ir1_2 C21_2 150.20(16)
C1_2 Ir1_2 C21_2 98.51(17)
S10_2 Ir1_2 C21_2 122.73(11)
C22_2 Ir1_2 C21_2 37.74(15)
C9_2 Ir1_2 C23_2 95.27(15)
C1_2 Ir1_2 C23_2 125.44(17)
S10_2 Ir1_2 C23_2 142.05(11)
C22_2 Ir1_2 C23_2 37.30(14)
C21_2 Ir1_2 C23_2 62.07(15)
C9_2 Ir1_2 C25_2 148.92(18)
C1_2 Ir1_2 C25_2 131.17(18)
S10_2 Ir1_2 C25_2 99.22(12)
C22_2 Ir1_2 C25_2 62.19(15)
C21_2 Ir1_2 C25_2 36.86(17)
C23_2 Ir1_2 C25_2 61.42(16)
C9_2 Ir1_2 C24_2 111.92(16)
C1_2 Ir1_2 C24_2 157.08(17)
S10_2 Ir1_2 C24_2 108.30(12)
C22_2 Ir1_2 C24_2 62.06(15)
C21_2 Ir1_2 C24_2 62.04(16)
C23_2 Ir1_2 C24_2 36.39(15)
C25_2 Ir1_2 C24_2 37.21(17)
O2_2 C1_2 Ir1_2 112.8(3)
O2_2 C1_2 H1A_2 109.0
Ir1_2 C1_2 H1A_2 109.0
O2_2 C1_2 H1B_2 109.0
Ir1_2 C1_2 H1B_2 109.0
H1A_2 C1_2 H1B_2 107.8
C3_2 O2_2 C1_2 113.0(3)
O2_2 C3_2 C4_2 119.5(4)
O2_2 C3_2 C9_2 118.7(4)
C4_2 C3_2 C9_2 121.8(4)
C5_2 C4_2 C3_2 119.1(4)
C5_2 C4_2 H4_2 120.4
C3_2 C4_2 H4_2 120.4
C4_2 C5_2 C6_2 121.4(4)
C4_2 C5_2 H5_2 119.3
C6_2 C5_2 H5_2 119.3
C5_2 C6_2 C8_2 117.6(4)
C5_2 C6_2 C7_2 121.0(4)
C8_2 C6_2 C7_2 121.3(4)
C6_2 C7_2 H7A_2 109.5
C6_2 C7_2 H7B_2 109.5
H7A_2 C7_2 H7B_2 109.5
C6_2 C7_2 H7C_2 109.5
H7A_2 C7_2 H7C_2 109.5
H7B_2 C7_2 H7C_2 109.5
C9_2 C8_2 C6_2 122.7(4)
C9_2 C8_2 H8_2 118.7
C6_2 C8_2 H8_2 118.7
C8_2 C9_2 C3_2 117.3(4)
C8_2 C9_2 Ir1_2 128.2(3)
C3_2 C9_2 Ir1_2 114.5(3)
O11_2 S10_2 C12_2 105.9(3)
O11_2 S10_2 C13_2 106.3(2)
C12_2 S10_2 C13_2 98.6(3)
O11_2 S10_2 Ir1_2 116.77(17)
C12_2 S10_2 Ir1_2 111.9(2)
C13_2 S10_2 Ir1_2 115.45(18)
S10_2 C12_2 H12A_2 109.5
S10_2 C12_2 H12B_2 109.5
H12A_2 C12_2 H12B_2 109.5
S10_2 C12_2 H12C_2 109.5
H12A_2 C12_2 H12C_2 109.5
H12B_2 C12_2 H12C_2 109.5
S10_2 C13_2 H13A_2 109.5
S10_2 C13_2 H13B_2 109.5
H13A_2 C13_2 H13B_2 109.5
S10_2 C13_2 H13C_2 109.5
H13A_2 C13_2 H13C_2 109.5
H13B_2 C13_2 H13C_2 109.5
C25_2 C21_2 C22_2 107.8(4)
C25_2 C21_2 C26_2 126.9(4)
C22_2 C21_2 C26_2 125.0(4)
C25_2 C21_2 Ir1_2 72.7(3)
C22_2 C21_2 Ir1_2 70.2(2)
C26_2 C21_2 Ir1_2 127.0(3)
C23_2 C22_2 C21_2 107.6(4)
C23_2 C22_2 C27_2 126.4(4)
C21_2 C22_2 C27_2 125.6(4)
C23_2 C22_2 Ir1_2 72.7(2)
C21_2 C22_2 Ir1_2 72.0(2)
C27_2 C22_2 Ir1_2 126.5(3)
C24_2 C23_2 C22_2 109.0(4)
C24_2 C23_2 C28_2 125.7(4)
C22_2 C23_2 C28_2 125.2(4)
C24_2 C23_2 Ir1_2 72.6(3)
C22_2 C23_2 Ir1_2 70.0(2)
C28_2 C23_2 Ir1_2 125.7(3)
C23_2 C24_2 C25_2 107.6(4)
C23_2 C24_2 C29_2 127.0(4)
C25_2 C24_2 C29_2 125.2(4)
C23_2 C24_2 Ir1_2 71.0(2)
C25_2 C24_2 Ir1_2 71.3(3)
C29_2 C24_2 Ir1_2 127.7(3)
C21_2 C25_2 C24_2 108.0(4)
C21_2 C25_2 C30_2 126.9(5)
C24_2 C25_2 C30_2 124.9(5)
C21_2 C25_2 Ir1_2 70.5(2)
C24_2 C25_2 Ir1_2 71.5(2)
C30_2 C25_2 Ir1_2 127.7(4)
C21_2 C26_2 H26A_2 109.5
C21_2 C26_2 H26B_2 109.5
H26A_2 C26_2 H26B_2 109.5
C21_2 C26_2 H26C_2 109.5
H26A_2 C26_2 H26C_2 109.5
H26B_2 C26_2 H26C_2 109.5
C22_2 C27_2 H27A_2 109.5
C22_2 C27_2 H27B_2 109.5
H27A_2 C27_2 H27B_2 109.5
C22_2 C27_2 H27C_2 109.5
H27A_2 C27_2 H27C_2 109.5
H27B_2 C27_2 H27C_2 109.5
C23_2 C28_2 H28A_2 109.5
C23_2 C28_2 H28B_2 109.5
H28A_2 C28_2 H28B_2 109.5
C23_2 C28_2 H28C_2 109.5
H28A_2 C28_2 H28C_2 109.5
H28B_2 C28_2 H28C_2 109.5
C24_2 C29_2 H29A_2 109.5
C24_2 C29_2 H29B_2 109.5
H29A_2 C29_2 H29B_2 109.5
C24_2 C29_2 H29C_2 109.5
H29A_2 C29_2 H29C_2 109.5
H29B_2 C29_2 H29C_2 109.5
C25_2 C30_2 H30A_2 109.5
C25_2 C30_2 H30B_2 109.5
H30A_2 C30_2 H30B_2 109.5
C25_2 C30_2 H30C_2 109.5
H30A_2 C30_2 H30C_2 109.5
H30B_2 C30_2 H30C_2 109.5

loop_
_geom_bond_atom_site_label_1
_geom_bond_atom_site_label_2
_geom_bond_distance
Ir1_1 C9_1 2.047(4)
Ir1_1 C1_1 2.103(4)
Ir1_1 S10_1 2.2027(11)
Ir1_1 C22_1 2.212(4)
Ir1_1 C21_1 2.235(4)
Ir1_1 C24_1 2.246(5)
Ir1_1 C25_1 2.249(5)
Ir1_1 C23_1 2.262(4)
C1_1 O2_1 1.461(6)
C1_1 H1A_1 0.9700
C1_1 H1B_1 0.9700
O2_1 C3_1 1.360(6)
C3_1 C4_1 1.393(7)
C3_1 C9_1 1.409(6)
C4_1 C5_1 1.382(7)
C4_1 H4_1 0.9300
C5_1 C6_1 1.390(7)
C5_1 H5_1 0.9300
C6_1 C8_1 1.403(6)
C6_1 C7_1 1.506(7)
C7_1 H7A_1 0.9600
C7_1 H7B_1 0.9600
C7_1 H7C_1 0.9600
C8_1 C9_1 1.389(6)
C8_1 H8_1 0.9300
S10_1 O11_1 1.477(4)
S10_1 C13_1 1.783(5)
S10_1 C12_1 1.799(6)
C12_1 H12A_1 0.9600
C12_1 H12B_1 0.9600
C12_1 H12C_1 0.9600
C13_1 H13A_1 0.9600
C13_1 H13B_1 0.9600
C13_1 H13C_1 0.9600
C21_1 C25_1 1.410(7)
C21_1 C22_1 1.435(6)
C21_1 C26_1 1.495(7)
C22_1 C23_1 1.436(6)
C22_1 C27_1 1.500(6)
C23_1 C24_1 1.429(7)
C23_1 C28_1 1.488(6)
C24_1 C25_1 1.435(7)
C24_1 C29_1 1.491(7)
C25_1 C30_1 1.511(7)
C26_1 H26A_1 0.9600
C26_1 H26B_1 0.9600
C26_1 H26C_1 0.9600
C27_1 H27A_1 0.9600
C27_1 H27B_1 0.9600
C27_1 H27C_1 0.9600
C28_1 H28A_1 0.9600
C28_1 H28B_1 0.9600
C28_1 H28C_1 0.9600
C29_1 H29A_1 0.9600
C29_1 H29B_1 0.9600
C29_1 H29C_1 0.9600
C30_1 H30A_1 0.9600
C30_1 H30B_1 0.9600
C30_1 H30C_1 0.9600
Ir1_2 C9_2 2.051(4)
Ir1_2 C1_2 2.096(4)
Ir1_2 S10_2 2.2040(11)
Ir1_2 C22_2 2.212(4)
Ir1_2 C21_2 2.236(4)
Ir1_2 C23_2 2.247(4)
Ir1_2 C25_2 2.264(4)
Ir1_2 C24_2 2.267(4)
C1_2 O2_2 1.457(6)
C1_2 H1A_2 0.9700
C1_2 H1B_2 0.9700
O2_2 C3_2 1.363(6)
C3_2 C4_2 1.387(7)
C3_2 C9_2 1.401(6)
C4_2 C5_2 1.385(7)
C4_2 H4_2 0.9300
C5_2 C6_2 1.392(6)
C5_2 H5_2 0.9300
C6_2 C8_2 1.409(6)
C6_2 C7_2 1.505(6)
C7_2 H7A_2 0.9600
C7_2 H7B_2 0.9600
C7_2 H7C_2 0.9600
C8_2 C9_2 1.383(6)
C8_2 H8_2 0.9300
S10_2 O11_2 1.478(4)
S10_2 C12_2 1.785(5)
S10_2 C13_2 1.791(5)
C12_2 H12A_2 0.9600
C12_2 H12B_2 0.9600
C12_2 H12C_2 0.9600
C13_2 H13A_2 0.9600
C13_2 H13B_2 0.9600
C13_2 H13C_2 0.9600
C21_2 C25_2 1.423(6)
C21_2 C22_2 1.439(6)
C21_2 C26_2 1.506(6)
C22_2 C23_2 1.426(5)
C22_2 C27_2 1.495(5)
C23_2 C24_2 1.410(6)
C23_2 C28_2 1.500(6)
C24_2 C25_2 1.446(7)
C24_2 C29_2 1.507(6)
C25_2 C30_2 1.495(6)
C26_2 H26A_2 0.9600
C26_2 H26B_2 0.9600
C26_2 H26C_2 0.9600
C27_2 H27A_2 0.9600
C27_2 H27B_2 0.9600
C27_2 H27C_2 0.9600
C28_2 H28A_2 0.9600
C28_2 H28B_2 0.9600
C28_2 H28C_2 0.9600
C29_2 H29A_2 0.9600
C29_2 H29B_2 0.9600
C29_2 H29C_2 0.9600
C30_2 H30A_2 0.9600
C30_2 H30B_2 0.9600
C30_2 H30C_2 0.9600

loop_
_exptl_oxdiff_crystal_face_indexfrac_h
_exptl_oxdiff_crystal_face_indexfrac_k
_exptl_oxdiff_crystal_face_indexfrac_l
_exptl_oxdiff_crystal_face_x
_exptl_oxdiff_crystal_face_y
_exptl_oxdiff_crystal_face_z
-0.0019 2.0004 1.0018 0.1803 0.2515 0.1316
0.0019 -2.0004 -1.0018 -0.1803 -0.2515 -0.1316
-3.6274 -1.4642 -12.4209 -0.8929 0.4256 -0.1466
4.2038 1.1346 10.5193 0.9026 -0.4302 -0.0141
-4.0052 2.0027 11.9934 -0.1177 0.0355 1.0540
3.0046 -2.0035 -12.9920 -0.0418 0.0497 -0.9768
